data_4071332
loop_
_publ_author_name
'Yang, Liangru'
'Kr\"uger, Anneke'
'Neels, Antonia'
'Albrecht, Martin'

_publ_section_title
;
 Rhodium(III) Complexes Containing C4-Bound N-Heterocyclic Carbenes:
 Synthesis, Coordination Chemistry, and Catalytic Activity in Transfer
 Hydrogenation
;
_journal_issue 13
_journal_name_full Organometallics
_journal_page_first 3161
_journal_paper_doi 10.1021/om800110c
_journal_volume 27
_journal_year 2008
_chemical_formula_sum 'C20.5 H33.5 I3 N6 Rh'
_chemical_formula_weight 847.64
_chemical_name_systematic
; 
 ? 
;
_space_group_IT_number 2
_symmetry_cell_setting triclinic
_symmetry_space_group_name_Hall '-P 1'
_symmetry_space_group_name_H-M 'P -1'
_atom_sites_solution_hydrogens geom
_atom_sites_solution_primary direct
_atom_sites_solution_secondary difmap
_audit_creation_method SHELXL-97
_cell_angle_alpha 95.230(12)
_cell_angle_beta 107.292(11)
_cell_angle_gamma 93.650(12)
_cell_formula_units_Z 2
_cell_length_a 9.1548(9)
_cell_length_b 11.9397(12)
_cell_length_c 14.1549(13)
_cell_measurement_reflns_used 8000
_cell_measurement_temperature 193(2)
_cell_measurement_theta_max 25.75
_cell_measurement_theta_min 2.15
_cell_volume 1464.4(3)
_computing_cell_refinement 'CELL (Stoe IPDS Software, 2000)'
_computing_data_collection 'EXPOSE (Stoe IPDS Software, 2000)'
_computing_data_reduction 'INTEGRATE (Stoe IPDS Software, 2000)'
_computing_molecular_graphics 'PLATON99 (Spek, 1990)'
_computing_publication_material 'SHELXL-97 (Sheldrick, 1997)'
_computing_structure_refinement 'SHELXL-97 (Sheldrick, 1997)'
_computing_structure_solution 'SHELXS-97 (Sheldrick, 1990)'
_diffrn_ambient_temperature 193(2)
_diffrn_detector_area_resol_mean 0.81\%A
_diffrn_measured_fraction_theta_full 0.927
_diffrn_measured_fraction_theta_max 0.927
_diffrn_measurement_device_type 'STOE IPDS'
_diffrn_measurement_method 'phi oscillation'
_diffrn_radiation_monochromator graphite
_diffrn_radiation_source 'fine-focus sealed tube'
_diffrn_radiation_type MoK\a
_diffrn_radiation_wavelength 0.71073
_diffrn_reflns_av_R_equivalents 0.0334
_diffrn_reflns_av_sigmaI/netI 0.0412
_diffrn_reflns_limit_h_max 11
_diffrn_reflns_limit_h_min -11
_diffrn_reflns_limit_k_max 14
_diffrn_reflns_limit_k_min -14
_diffrn_reflns_limit_l_max 17
_diffrn_reflns_limit_l_min -17
_diffrn_reflns_number 11716
_diffrn_reflns_theta_full 26.04
_diffrn_reflns_theta_max 26.04
_diffrn_reflns_theta_min 2.16
_diffrn_standards_decay_% 0
_diffrn_standards_interval_time 0
_diffrn_standards_number 0
_exptl_absorpt_coefficient_mu 3.763
_exptl_absorpt_correction_T_max 0.389
_exptl_absorpt_correction_T_min 0.299
_exptl_absorpt_correction_type multi-scan
_exptl_absorpt_process_details 'MULscanABS, (PLATON03, Speck, 2003)'
_exptl_crystal_colour orange
_exptl_crystal_density_diffrn 1.922
_exptl_crystal_density_meas ?
_exptl_crystal_density_method 'not measured'
_exptl_crystal_description rod
_exptl_crystal_F_000 805
_exptl_crystal_size_max 0.50
_exptl_crystal_size_mid 0.30
_exptl_crystal_size_min 0.20
_refine_diff_density_max 1.155
_refine_diff_density_min -1.313
_refine_diff_density_rms 0.132
_refine_ls_extinction_method none
_refine_ls_goodness_of_fit_ref 0.912
_refine_ls_hydrogen_treatment constr
_refine_ls_matrix_type full
_refine_ls_number_parameters 263
_refine_ls_number_reflns 5366
_refine_ls_number_restraints 0
_refine_ls_restrained_S_all 0.912
_refine_ls_R_factor_all 0.0389
_refine_ls_R_factor_gt 0.0300
_refine_ls_shift/su_max 0.001
_refine_ls_shift/su_mean 0.000
_refine_ls_structure_factor_coef Fsqd
_refine_ls_weighting_details 'calc w=1/[\s^2^(Fo^2^)+(0.0493P)^2^] where P=(Fo^2^+2Fc^2^)/3'
_refine_ls_weighting_scheme calc
_refine_ls_wR_factor_gt 0.0721
_refine_ls_wR_factor_ref 0.0741
_reflns_number_gt 4213
_reflns_number_total 5366
_reflns_threshold_expression >2sigma(I)
_cod_data_source_file om800110c-file013.cif
_cod_data_source_block compound-3f
_cod_depositor_comments
;
The following automatic conversions were performed:

'_exptl_crystal_density_meas' value 'none' was changed to '?' - the
value is perceived as not measured.

Automatic conversion script
Id: cif_fix_values 3008 2015-01-20 13:52:24Z robertas 
;
_cod_original_cell_volume 1464.4(2)
_cod_original_sg_symbol_H-M P-1
_cod_original_formula_sum 'C20.50 H33.50 I3 N6 Rh'
_cod_database_code 4071332

loop_
_symmetry_equiv_pos_as_xyz
'x, y, z'
'-x, -y, -z'

loop_
_atom_site_label
_atom_site_type_symbol
_atom_site_fract_x
_atom_site_fract_y
_atom_site_fract_z
_atom_site_U_iso_or_equiv
_atom_site_adp_type
_atom_site_occupancy
_atom_site_symmetry_multiplicity
_atom_site_calc_flag
_atom_site_refinement_flags
C1 C 0.1145(4) 0.2113(3) 0.7470(3) 0.0245(9) Uani 1 1 d .
C2 C 0.0490(6) 0.1744(4) 0.5796(4) 0.0384(12) Uani 1 1 d .
H2A H 0.0433 0.1817 0.5124 0.046 Uiso 1 1 calc R
C3 C -0.0235(5) 0.0919(4) 0.6125(4) 0.0358(11) Uani 1 1 d .
H3A H -0.0901 0.0295 0.5731 0.043 Uiso 1 1 calc R
C4 C -0.0464(4) 0.0516(4) 0.7771(3) 0.0271(10) Uani 1 1 d .
H4A H -0.0943 -0.0226 0.7402 0.033 Uiso 1 1 calc R
H4B H -0.1270 0.0925 0.7949 0.033 Uiso 1 1 calc R
C5 C 0.0855(5) -0.0655(3) 0.9075(3) 0.0264(9) Uani 1 1 d .
H5A H 0.0216 -0.1341 0.8821 0.032 Uiso 1 1 calc R
C6 C 0.2049(5) -0.0470(4) 0.9896(4) 0.0290(10) Uani 1 1 d .
H6A H 0.2421 -0.1006 1.0345 0.035 Uiso 1 1 calc R
C7 C 0.1829(4) 0.1165(3) 0.9227(3) 0.0224(9) Uani 1 1 d .
C8 C 0.2291(5) 0.3460(4) 0.6529(4) 0.0307(10) Uani 1 1 d .
H8A H 0.2887 0.3233 0.6075 0.037 Uiso 1 1 calc R
H8B H 0.3031 0.3742 0.7188 0.037 Uiso 1 1 calc R
C9 C 0.1336(5) 0.4407(4) 0.6128(4) 0.0356(11) Uani 1 1 d .
H9A H 0.0693 0.4159 0.5434 0.043 Uiso 1 1 calc R
H9B H 0.0640 0.4566 0.6531 0.043 Uiso 1 1 calc R
C10 C 0.2328(6) 0.5483(4) 0.6148(4) 0.0436(13) Uani 1 1 d .
H10A H 0.1654 0.6099 0.5982 0.052 Uiso 1 1 calc R
H10B H 0.3025 0.5692 0.6835 0.052 Uiso 1 1 calc R
C11 C 0.3271(8) 0.5404(5) 0.5453(5) 0.0642(18) Uani 1 1 d .
H11A H 0.3889 0.4762 0.5577 0.096 Uiso 1 1 calc R
H11B H 0.3952 0.6102 0.5561 0.096 Uiso 1 1 calc R
H11C H 0.2592 0.5297 0.4764 0.096 Uiso 1 1 calc R
C12 C 0.4072(5) 0.1078(4) 1.0782(3) 0.0303(10) Uani 1 1 d .
H12A H 0.4370 0.1862 1.0689 0.036 Uiso 1 1 calc R
H12B H 0.4913 0.0615 1.0737 0.036 Uiso 1 1 calc R
C13 C 0.3870(5) 0.1065(4) 1.1806(4) 0.0367(11) Uani 1 1 d .
H13A H 0.3634 0.0274 1.1913 0.044 Uiso 1 1 calc R
H13B H 0.2985 0.1487 1.1834 0.044 Uiso 1 1 calc R
C14 C 0.5297(6) 0.1586(5) 1.2639(4) 0.0467(13) Uani 1 1 d .
H14A H 0.5533 0.2371 1.2519 0.056 Uiso 1 1 calc R
H14B H 0.5055 0.1622 1.3277 0.056 Uiso 1 1 calc R
C15 C 0.6703(6) 0.0972(6) 1.2745(5) 0.0590(16) Uani 1 1 d .
H15A H 0.6481 0.0188 1.2852 0.088 Uiso 1 1 calc R
H15B H 0.7542 0.1343 1.3315 0.088 Uiso 1 1 calc R
H15C H 0.7006 0.0983 1.2137 0.088 Uiso 1 1 calc R
C16 C 0.3102(5) 0.3966(4) 1.1152(3) 0.0295(10) Uani 1 1 d .
C17 C 0.3422(6) 0.4621(4) 1.2121(4) 0.0395(12) Uani 1 1 d .
H17A H 0.2591 0.5102 1.2111 0.059 Uiso 1 1 calc R
H17B H 0.4396 0.5094 1.2273 0.059 Uiso 1 1 calc R
H17C H 0.3495 0.4107 1.2632 0.059 Uiso 1 1 calc R
C18 C 0.2165(5) 0.5374(4) 0.8617(3) 0.0258(9) Uani 1 1 d .
C19 C 0.2107(6) 0.6578(4) 0.8591(4) 0.0413(12) Uani 1 1 d .
H19A H 0.1438 0.6723 0.7940 0.062 Uiso 1 1 calc R
H19B H 0.3144 0.6939 0.8698 0.062 Uiso 1 1 calc R
H19C H 0.1700 0.6889 0.9115 0.062 Uiso 1 1 calc R
N1 N 0.1337(4) 0.2469(3) 0.6630(3) 0.0282(8) Uani 1 1 d .
N2 N 0.0179(4) 0.1158(3) 0.7148(3) 0.0261(8) Uani 1 1 d .
N3 N 0.0733(4) 0.0351(3) 0.8668(3) 0.0238(8) Uani 1 1 d .
N4 N 0.2656(4) 0.0637(3) 0.9982(3) 0.0255(8) Uani 1 1 d .
N5 N 0.2839(4) 0.3453(3) 1.0401(3) 0.0293(8) Uani 1 1 d .
N6 N 0.2182(4) 0.4431(3) 0.8629(3) 0.0266(8) Uani 1 1 d .
Rh1 Rh 0.20214(3) 0.27406(2) 0.88989(2) 0.02039(9) Uani 1 1 d .
I1 I 0.48300(3) 0.24844(3) 0.87686(2) 0.03200(9) Uani 1 1 d .
I2 I -0.07782(3) 0.31023(2) 0.90118(2) 0.03327(9) Uani 1 1 d .
I3 I 0.85833(4) 0.74183(3) 0.65687(2) 0.03937(10) Uani 1 1 d .

loop_
_atom_site_aniso_label
_atom_site_aniso_U_11
_atom_site_aniso_U_22
_atom_site_aniso_U_33
_atom_site_aniso_U_23
_atom_site_aniso_U_13
_atom_site_aniso_U_12
C1 0.0176(18) 0.025(2) 0.031(2) 0.0042(18) 0.0062(16) 0.0040(15)
C2 0.047(3) 0.044(3) 0.022(2) 0.001(2) 0.009(2) -0.002(2)
C3 0.040(3) 0.037(3) 0.027(3) 0.000(2) 0.008(2) -0.002(2)
C4 0.0181(18) 0.028(2) 0.032(3) 0.0058(19) 0.0040(17) -0.0011(16)
C5 0.027(2) 0.0178(19) 0.038(3) 0.0062(18) 0.0146(18) 0.0034(16)
C6 0.031(2) 0.022(2) 0.038(3) 0.0123(19) 0.0128(19) 0.0062(17)
C7 0.0192(18) 0.026(2) 0.026(2) 0.0074(17) 0.0109(16) 0.0038(15)
C8 0.029(2) 0.033(2) 0.033(3) 0.010(2) 0.0122(19) 0.0004(18)
C9 0.034(2) 0.039(3) 0.029(3) 0.012(2) 0.000(2) 0.0011(19)
C10 0.052(3) 0.033(3) 0.041(3) 0.009(2) 0.006(2) 0.001(2)
C11 0.082(4) 0.053(4) 0.058(4) 0.003(3) 0.030(3) -0.024(3)
C12 0.026(2) 0.030(2) 0.035(3) 0.011(2) 0.0080(18) 0.0030(17)
C13 0.031(2) 0.048(3) 0.034(3) 0.009(2) 0.014(2) 0.003(2)
C14 0.047(3) 0.060(3) 0.030(3) 0.001(3) 0.013(2) -0.007(2)
C15 0.047(3) 0.070(4) 0.054(4) 0.015(3) 0.005(3) 0.003(3)
C16 0.029(2) 0.028(2) 0.029(3) 0.007(2) 0.0053(18) -0.0004(17)
C17 0.050(3) 0.038(3) 0.027(3) 0.001(2) 0.009(2) 0.001(2)
C18 0.029(2) 0.026(2) 0.025(2) 0.0052(18) 0.0097(17) 0.0036(16)
C19 0.059(3) 0.025(2) 0.040(3) 0.008(2) 0.011(2) 0.009(2)
N1 0.0293(18) 0.0283(19) 0.027(2) 0.0061(16) 0.0083(15) -0.0016(14)
N2 0.0272(17) 0.0253(18) 0.024(2) 0.0022(15) 0.0066(15) -0.0010(14)
N3 0.0244(16) 0.0211(17) 0.028(2) 0.0056(15) 0.0099(14) 0.0036(13)
N4 0.0221(16) 0.0233(17) 0.031(2) 0.0086(15) 0.0060(15) 0.0024(13)
N5 0.0292(18) 0.0285(19) 0.030(2) 0.0086(17) 0.0069(16) 0.0015(15)
N6 0.0255(17) 0.025(2) 0.030(2) 0.0068(16) 0.0083(15) 0.0014(14)
Rh1 0.01945(15) 0.01902(16) 0.02339(18) 0.00638(13) 0.00644(12) 0.00179(11)
I1 0.01980(13) 0.03937(17) 0.04031(19) 0.01676(13) 0.01022(12) 0.00596(11)
I2 0.02721(15) 0.02952(16) 0.0503(2) 0.00954(14) 0.02033(13) 0.00766(11)
I3 0.04823(18) 0.03769(18) 0.03312(18) -0.00027(14) 0.01603(14) -0.00047(13)

loop_
_atom_type_symbol
_atom_type_description
_atom_type_scat_dispersion_real
_atom_type_scat_dispersion_imag
_atom_type_scat_source
C C 0.0033 0.0016 'International Tables Vol C Tables 4.2.6.8 and 6.1.1.4'
H H 0.0000 0.0000 'International Tables Vol C Tables 4.2.6.8 and 6.1.1.4'
N N 0.0061 0.0033 'International Tables Vol C Tables 4.2.6.8 and 6.1.1.4'
Rh Rh -1.1178 0.9187 'International Tables Vol C Tables 4.2.6.8 and 6.1.1.4'
I I -0.4742 1.8119 'International Tables Vol C Tables 4.2.6.8 and 6.1.1.4'

loop_
_geom_angle_atom_site_label_1
_geom_angle_atom_site_label_2
_geom_angle_atom_site_label_3
_geom_angle
N2 C1 N1 104.4(4)
N2 C1 Rh1 123.9(3)
N1 C1 Rh1 131.7(3)
C3 C2 N1 106.8(4)
C3 C2 H2A 126.6
N1 C2 H2A 126.6
C2 C3 N2 106.6(4)
C2 C3 H3A 126.7
N2 C3 H3A 126.7
N2 C4 N3 109.9(3)
N2 C4 H4A 109.7
N3 C4 H4A 109.7
N2 C4 H4B 109.7
N3 C4 H4B 109.7
H4A C4 H4B 108.2
C6 C5 N3 105.8(4)
C6 C5 H5A 127.1
N3 C5 H5A 127.1
C5 C6 N4 108.1(4)
C5 C6 H6A 126.0
N4 C6 H6A 126.0
N4 C7 N3 103.9(3)
N4 C7 Rh1 132.1(3)
N3 C7 Rh1 124.0(3)
N1 C8 C9 112.2(4)
N1 C8 H8A 109.2
C9 C8 H8A 109.2
N1 C8 H8B 109.2
C9 C8 H8B 109.2
H8A C8 H8B 107.9
C10 C9 C8 112.2(4)
C10 C9 H9A 109.2
C8 C9 H9A 109.2
C10 C9 H9B 109.2
C8 C9 H9B 109.2
H9A C9 H9B 107.9
C11 C10 C9 114.6(5)
C11 C10 H10A 108.6
C9 C10 H10A 108.6
C11 C10 H10B 108.6
C9 C10 H10B 108.6
H10A C10 H10B 107.6
C10 C11 H11A 109.5
C10 C11 H11B 109.5
H11A C11 H11B 109.5
C10 C11 H11C 109.5
H11A C11 H11C 109.5
H11B C11 H11C 109.5
N4 C12 C13 112.0(4)
N4 C12 H12A 109.2
C13 C12 H12A 109.2
N4 C12 H12B 109.2
C13 C12 H12B 109.2
H12A C12 H12B 107.9
C12 C13 C14 112.6(4)
C12 C13 H13A 109.1
C14 C13 H13A 109.1
C12 C13 H13B 109.1
C14 C13 H13B 109.1
H13A C13 H13B 107.8
C15 C14 C13 115.2(5)
C15 C14 H14A 108.5
C13 C14 H14A 108.5
C15 C14 H14B 108.5
C13 C14 H14B 108.5
H14A C14 H14B 107.5
C14 C15 H15A 109.5
C14 C15 H15B 109.5
H15A C15 H15B 109.5
C14 C15 H15C 109.5
H15A C15 H15C 109.5
H15B C15 H15C 109.5
N5 C16 C17 179.3(5)
C16 C17 H17A 109.5
C16 C17 H17B 109.5
H17A C17 H17B 109.5
C16 C17 H17C 109.5
H17A C17 H17C 109.5
H17B C17 H17C 109.5
N6 C18 C19 178.7(5)
C18 C19 H19A 109.5
C18 C19 H19B 109.5
H19A C19 H19B 109.5
C18 C19 H19C 109.5
H19A C19 H19C 109.5
H19B C19 H19C 109.5
C1 N1 C2 110.8(4)
C1 N1 C8 128.5(4)
C2 N1 C8 120.6(4)
C1 N2 C3 111.4(4)
C1 N2 C4 125.0(4)
C3 N2 C4 123.4(4)
C7 N3 C5 111.8(3)
C7 N3 C4 124.8(4)
C5 N3 C4 123.4(3)
C7 N4 C6 110.4(3)
C7 N4 C12 128.4(4)
C6 N4 C12 121.1(4)
C16 N5 Rh1 168.2(3)
C18 N6 Rh1 167.9(4)
C7 Rh1 C1 87.15(17)
C7 Rh1 N6 176.54(15)
C1 Rh1 N6 95.55(16)
C7 Rh1 N5 94.24(16)
C1 Rh1 N5 176.81(14)
N6 Rh1 N5 82.96(14)
C7 Rh1 I1 90.44(11)
C1 Rh1 I1 89.16(11)
N6 Rh1 I1 91.77(9)
N5 Rh1 I1 93.69(10)
C7 Rh1 I2 92.36(11)
C1 Rh1 I2 91.09(11)
N6 Rh1 I2 85.43(9)
N5 Rh1 I2 85.99(10)
I1 Rh1 I2 177.201(16)

loop_
_geom_bond_atom_site_label_1
_geom_bond_atom_site_label_2
_geom_bond_distance
C1 N2 1.352(5)
C1 N1 1.354(6)
C1 Rh1 1.994(4)
C2 C3 1.346(7)
C2 N1 1.388(5)
C2 H2A 0.9500
C3 N2 1.381(6)
C3 H3A 0.9500
C4 N2 1.443(6)
C4 N3 1.449(5)
C4 H4A 0.9900
C4 H4B 0.9900
C5 C6 1.327(6)
C5 N3 1.376(6)
C5 H5A 0.9500
C6 N4 1.381(6)
C6 H6A 0.9500
C7 N4 1.348(5)
C7 N3 1.357(5)
C7 Rh1 1.988(4)
C8 N1 1.468(6)
C8 C9 1.522(6)
C8 H8A 0.9900
C8 H8B 0.9900
C9 C10 1.518(7)
C9 H9A 0.9900
C9 H9B 0.9900
C10 C11 1.491(9)
C10 H10A 0.9900
C10 H10B 0.9900
C11 H11A 0.9800
C11 H11B 0.9800
C11 H11C 0.9800
C12 N4 1.474(5)
C12 C13 1.515(7)
C12 H12A 0.9900
C12 H12B 0.9900
C13 C14 1.527(7)
C13 H13A 0.9900
C13 H13B 0.9900
C14 C15 1.498(8)
C14 H14A 0.9900
C14 H14B 0.9900
C15 H15A 0.9800
C15 H15B 0.9800
C15 H15C 0.9800
C16 N5 1.129(6)
C16 C17 1.454(6)
C17 H17A 0.9800
C17 H17B 0.9800
C17 H17C 0.9800
C18 N6 1.128(5)
C18 C19 1.446(6)
C19 H19A 0.9800
C19 H19B 0.9800
C19 H19C 0.9800
N5 Rh1 2.109(4)
N6 Rh1 2.092(4)
Rh1 I1 2.6665(5)
Rh1 I2 2.6746(5)

loop_
_geom_torsion_atom_site_label_1
_geom_torsion_atom_site_label_2
_geom_torsion_atom_site_label_3
_geom_torsion_atom_site_label_4
_geom_torsion
N1 C2 C3 N2 0.2(5)
N3 C5 C6 N4 -0.5(5)
N1 C8 C9 C10 172.7(4)
C8 C9 C10 C11 67.2(6)
N4 C12 C13 C14 -176.5(4)
C12 C13 C14 C15 -63.9(6)
N2 C1 N1 C2 0.4(4)
Rh1 C1 N1 C2 179.5(3)
N2 C1 N1 C8 -178.9(4)
Rh1 C1 N1 C8 0.2(6)
C3 C2 N1 C1 -0.4(5)
C3 C2 N1 C8 179.0(4)
C9 C8 N1 C1 -105.3(5)
C9 C8 N1 C2 75.4(5)
N1 C1 N2 C3 -0.3(4)
Rh1 C1 N2 C3 -179.5(3)
N1 C1 N2 C4 -174.8(3)
Rh1 C1 N2 C4 6.0(5)
C2 C3 N2 C1 0.1(5)
C2 C3 N2 C4 174.7(4)
N3 C4 N2 C1 -47.0(5)
N3 C4 N2 C3 139.1(4)
N4 C7 N3 C5 1.1(4)
Rh1 C7 N3 C5 -179.1(3)
N4 C7 N3 C4 178.9(4)
Rh1 C7 N3 C4 -1.3(6)
C6 C5 N3 C7 -0.4(5)
C6 C5 N3 C4 -178.3(4)
N2 C4 N3 C7 44.4(5)
N2 C4 N3 C5 -138.0(4)
N3 C7 N4 C6 -1.4(5)
Rh1 C7 N4 C6 178.9(3)
N3 C7 N4 C12 174.8(4)
Rh1 C7 N4 C12 -4.9(7)
C5 C6 N4 C7 1.2(5)
C5 C6 N4 C12 -175.3(4)
C13 C12 N4 C7 120.6(5)
C13 C12 N4 C6 -63.5(5)
C17 C16 N5 Rh1 74(43)
C19 C18 N6 Rh1 -79(24)
N4 C7 Rh1 C1 149.5(4)
N3 C7 Rh1 C1 -30.2(3)
N4 C7 Rh1 N6 -69(2)
N3 C7 Rh1 N6 111(2)
N4 C7 Rh1 N5 -33.4(4)
N3 C7 Rh1 N5 146.9(3)
N4 C7 Rh1 I1 60.3(4)
N3 C7 Rh1 I1 -119.4(3)
N4 C7 Rh1 I2 -119.5(4)
N3 C7 Rh1 I2 60.7(3)
N2 C1 Rh1 C7 28.1(3)
N1 C1 Rh1 C7 -150.9(4)
N2 C1 Rh1 N6 -149.7(3)
N1 C1 Rh1 N6 31.3(4)
N2 C1 Rh1 N5 -88(3)
N1 C1 Rh1 N5 93(3)
N2 C1 Rh1 I1 118.6(3)
N1 C1 Rh1 I1 -60.4(4)
N2 C1 Rh1 I2 -64.2(3)
N1 C1 Rh1 I2 116.8(4)
C18 N6 Rh1 C7 -5(3)
C18 N6 Rh1 C1 135.7(16)
C18 N6 Rh1 N5 -41.5(16)
C18 N6 Rh1 I1 -135.0(16)
C18 N6 Rh1 I2 45.0(16)
C16 N5 Rh1 C7 -134.9(19)
C16 N5 Rh1 C1 -19(4)
C16 N5 Rh1 N6 43.0(19)
C16 N5 Rh1 I1 134.3(19)
C16 N5 Rh1 I2 -42.9(19)
